data_1008032
loop_
_publ_author_name
'Averbuch-Pouchot, M T'

_publ_section_title
;
Structure du tris(chromato)arsenate de diammonium-hydrogene,  (N
H~4~)~2~ H Cr~3~ As O~13~:  mise en evidence d'un nouvel anion  (Cr~3~
As O~13~)^3-^
;
_journal_coden_ASTM ACBCAR
_journal_name_full 'Acta Crystallographica B (24,1968-38,1982)'
_journal_page_first 3350
_journal_page_last 3351
_journal_paper_doi 10.1107/S0567740878010894
_journal_volume 34
_journal_year 1978
_chemical_formula_structural '(N H4)2 H Cr3 As O13'
_chemical_formula_sum 'As Cr3 H9 N2 O13'
_chemical_name_systematic 'Diammonium hydrogentris(chromato)arsenate'
_space_group_IT_number 14
_symmetry_cell_setting monoclinic
_symmetry_Int_Tables_number 14
_symmetry_space_group_name_Hall '-P 2ybc'
_symmetry_space_group_name_H-M 'P 1 21/c 1'
_cell_angle_alpha 90
_cell_angle_beta 93.12(1)
_cell_angle_gamma 90
_cell_formula_units_Z 4
_cell_length_a 14.02
_cell_length_b 9.49(1)
_cell_length_c 9.57(1)
_cell_volume 1271.4
_refine_ls_R_factor_all 0.042
_cod_original_formula_sum 'H9 As Cr3 N2 O13'
_cod_database_code 1008032

loop_
_symmetry_equiv_pos_as_xyz
x,y,z
-x,1/2+y,1/2-z
-x,-y,-z
x,1/2-y,1/2+z

loop_
_atom_site_label
_atom_site_type_symbol
_atom_site_symmetry_multiplicity
_atom_site_Wyckoff_symbol
_atom_site_fract_x
_atom_site_fract_y
_atom_site_fract_z
_atom_site_occupancy
_atom_site_attached_hydrogens
_atom_site_calc_flag
N1 N3- 4 e 0.3601(3) 0.1680(4) 0.4867(4) 1. 0 d
N2 N3- 4 e 0.0386(3) 0.3066(4) 0.3096(4) 1. 0 d
As1 As5+ 4 e 0.31450(3) 0.78414(5) 0.04409(5) 1. 0 d
Cr1 Cr6+ 4 e 0.14424(5) 0.57111(8) 0.04849(8) 1. 0 d
Cr2 Cr6+ 4 e 0.48282(5) 0.56350(7) 0.71163(7) 1. 0 d
Cr3 Cr6+ 4 e 0.19377(5) 0.06337(7) 0.10580(8) 1. 0 d
O1 O2- 4 e 0.3112(2) 0.6655(4) 0.3734(3) 1. 0 d
O2 O2- 4 e 0.2742(2) 0.6173(3) 0.0459(4) 1. 0 d
O3 O2- 4 e 0.4279(2) 0.7858(4) 0.1123(3) 1. 0 d
O4 O2- 4 e 0.2452(2) 0.8860(4) 0.1397(4) 1. 0 d
O5 O2- 4 e 0.1360(3) 0.4110(5) -0.0059(6) 1. 0 d
O6 O2- 4 e 0.0827(3) 0.8196(5) 0.4538(5) 1. 0 d
O7 O2- 4 e 0.1099(3) 0.5787(4) 0.2046(4) 1. 0 d
O8 O2- 4 e 0.4026(2) 0.4220(4) 0.2963(4) 1. 0 d
O9 O2- 4 e 0.4538(3) 0.9257(4) 0.3710(4) 1. 0 d
O10 O2- 4 e 0.4451(3) 0.0808(4) 0.1428(5) 1. 0 d
O11 O2- 4 e 0.0800(2) 0.0568(4) 0.1156(5) 1. 0 d
O12 O2- 4 e 0.2206(3) 0.3917(4) 0.4501(4) 1. 0 d
O13 O2- 4 e 0.2406(3) 0.1735(4) 0.2163(4) 1. 0 d
H1 H1+ 4 e -1. -1. -1. 9. 0 dum

loop_
_atom_type_symbol
_atom_type_oxidation_number
N3- -3.000
As5+ 5.000
Cr6+ 6.000
O2- -2.000
H1+ 1.000
